data_7039215
loop_
_publ_author_name
'Lake, Benjamin R. M.'
'Shaver, Michael P.'

_publ_section_title
;
 Iron(ii) \b-ketiminate complexes as mediators of controlled radical
 polymerisation.
;
_journal_issue 40
_journal_name_full 'Dalton transactions (Cambridge, England : 2003)'
_journal_page_first 15840
_journal_page_last 15849
_journal_paper_doi 10.1039/c6dt01208f
_journal_volume 45
_journal_year 2016
_chemical_formula_moiety 'C17 H31 Fe N3 O Si2'
_chemical_formula_sum 'C17 H31 Fe N3 O Si2'
_chemical_formula_weight 405.48
_space_group_crystal_system monoclinic
_space_group_IT_number 14
_space_group_name_Hall '-P 2ybc'
_space_group_name_H-M_alt 'P 1 21/c 1'
_symmetry_space_group_name_Hall '-P 2ybc'
_symmetry_space_group_name_H-M 'P 1 21/c 1'
_atom_sites_solution_hydrogens geom
_atom_sites_solution_primary direct
_audit_creation_date 2015-02-19
_audit_creation_method
;
Olex2 1.2
(compiled 2015.01.26 svn.r3150 for OlexSys, GUI svn.r4998)
;
_audit_update_record
;
2016-03-23 deposited with the CCDC.
2016-05-02 downloaded from the CCDC.
;
_cell_angle_alpha 90
_cell_angle_beta 103.421(3)
_cell_angle_gamma 90
_cell_formula_units_Z 4
_cell_length_a 15.8709(5)
_cell_length_b 16.3660(5)
_cell_length_c 8.6899(3)
_cell_measurement_reflns_used 11441
_cell_measurement_temperature 120.01(10)
_cell_measurement_theta_max 28.1380
_cell_measurement_theta_min 3.3560
_cell_volume 2195.50(13)
_computing_cell_refinement
;
CrysAlisPro, Agilent Technologies,
Version 1.171.37.35e (release 07-10-2014 CrysAlis171 .NET)
(compiled Oct  7 2014,17:20:27)
;
_computing_data_collection
;
CrysAlisPro, Agilent Technologies,
Version 1.171.37.35e (release 07-10-2014 CrysAlis171 .NET)
(compiled Oct  7 2014,17:20:27)
;
_computing_data_reduction
;
CrysAlisPro, Agilent Technologies,
Version 1.171.37.35e (release 07-10-2014 CrysAlis171 .NET)
(compiled Oct  7 2014,17:20:27)
;
_computing_molecular_graphics 'Olex2 (Dolomanov et al., 2009)'
_computing_publication_material 'Olex2 (Dolomanov et al., 2009)'
_computing_structure_refinement 'ShelXL (Sheldrick, 2008)'
_computing_structure_solution 'ShelXT (Sheldrick, 2015)'
_diffrn_ambient_environment N~2~
_diffrn_ambient_temperature 120.01(10)
_diffrn_detector 'CCD plate'
_diffrn_detector_area_resol_mean 5.1574
_diffrn_detector_type Atlas
_diffrn_measured_fraction_theta_full 0.998
_diffrn_measured_fraction_theta_max 0.933
_diffrn_measurement_details
;
  1 omega  -20.00   30.00   1.0000   10.0000
omega____ theta____ kappa____ phi______ frames
    -       -9.4310  -99.0000 -180.0000 50

  2 omega  -12.00   83.00   1.0000   10.0000
omega____ theta____ kappa____ phi______ frames
    -       10.5247   38.0000   60.0000 95

  3 omega  -12.00   83.00   1.0000   10.0000
omega____ theta____ kappa____ phi______ frames
    -       10.5247   38.0000 -180.0000 95

  4 omega  -62.00   33.00   1.0000   10.0000
omega____ theta____ kappa____ phi______ frames
    -       10.5247  -38.0000   30.0000 95

  5 omega  -20.00   50.00   1.0000   10.0000
omega____ theta____ kappa____ phi______ frames
    -       10.5247  -99.0000  -60.0000 70

  6 omega  -16.00   81.00   1.0000   10.0000
omega____ theta____ kappa____ phi______ frames
    -       10.5247   57.0000 -120.0000 97

  7 omega  -62.00   -9.00   1.0000   10.0000
omega____ theta____ kappa____ phi______ frames
    -       10.5247  -38.0000   90.0000 53

  8 omega   13.00   79.00   1.0000   10.0000
omega____ theta____ kappa____ phi______ frames
    -       10.5247 -146.0000 -113.4498 66
;
_diffrn_measurement_device 'four-circle diffractometer'
_diffrn_measurement_device_type 'SuperNova, Dual, Cu at zero, Atlas'
_diffrn_measurement_method '\w scans'
_diffrn_orient_matrix_UB_11 0.0237757000
_diffrn_orient_matrix_UB_12 0.0352618000
_diffrn_orient_matrix_UB_13 0.0317230000
_diffrn_orient_matrix_UB_21 -0.0308984000
_diffrn_orient_matrix_UB_22 0.0250397000
_diffrn_orient_matrix_UB_23 -0.0508693000
_diffrn_orient_matrix_UB_31 -0.0243322000
_diffrn_orient_matrix_UB_32 0.0025962000
_diffrn_orient_matrix_UB_33 0.0587394000
_diffrn_radiation_monochromator mirror
_diffrn_radiation_probe x-ray
_diffrn_radiation_type MoK\a
_diffrn_radiation_wavelength 0.71073
_diffrn_reflns_av_R_equivalents 0.0574
_diffrn_reflns_av_unetI/netI 0.0449
_diffrn_reflns_Laue_measured_fraction_full 0.998
_diffrn_reflns_Laue_measured_fraction_max 0.933
_diffrn_reflns_limit_h_max 21
_diffrn_reflns_limit_h_min -21
_diffrn_reflns_limit_k_max 22
_diffrn_reflns_limit_k_min -22
_diffrn_reflns_limit_l_max 10
_diffrn_reflns_limit_l_min -12
_diffrn_reflns_number 38643
_diffrn_reflns_point_group_measured_fraction_full 0.998
_diffrn_reflns_point_group_measured_fraction_max 0.933
_diffrn_reflns_theta_full 26.000
_diffrn_reflns_theta_max 29.665
_diffrn_reflns_theta_min 2.712
_diffrn_source 'SuperNova (Mo) X-ray Source'
_exptl_absorpt_coefficient_mu 0.805
_exptl_absorpt_correction_T_max 0.977
_exptl_absorpt_correction_T_min 0.905
_exptl_absorpt_correction_type gaussian
_exptl_absorpt_process_details
;
CrysAlisPro, Agilent Technologies,
Version 1.171.37.35e (release 07-10-2014 CrysAlis171 .NET)
(compiled Oct  7 2014,17:20:27)
Numerical absorption correction based on gaussian integration over
            a multifaceted crystal model
Empirical absorption correction using spherical harmonics,
 implemented in SCALE3 ABSPACK scaling algorithm.
;
_exptl_crystal_colour 'intense green'
_exptl_crystal_density_diffrn 1.227
_exptl_crystal_description plate
_exptl_crystal_F_000 864
_exptl_crystal_recrystallization_method 'Re-crystallisation from solvent'
_exptl_crystal_size_max 0.4586
_exptl_crystal_size_mid 0.1651
_exptl_crystal_size_min 0.109
_refine_diff_density_max 0.435
_refine_diff_density_min -0.311
_refine_diff_density_rms 0.067
_refine_ls_extinction_method none
_refine_ls_goodness_of_fit_ref 1.063
_refine_ls_hydrogen_treatment constr
_refine_ls_matrix_type full
_refine_ls_number_parameters 225
_refine_ls_number_reflns 5793
_refine_ls_number_restraints 0
_refine_ls_restrained_S_all 1.063
_refine_ls_R_factor_all 0.0615
_refine_ls_R_factor_gt 0.0434
_refine_ls_shift/su_max 0.000
_refine_ls_shift/su_mean 0.000
_refine_ls_structure_factor_coef Fsqd
_refine_ls_weighting_details 'w=1/[\s^2^(Fo^2^)+(0.0257P)^2^+1.7038P] where P=(Fo^2^+2Fc^2^)/3'
_refine_ls_weighting_scheme calc
_refine_ls_wR_factor_gt 0.0845
_refine_ls_wR_factor_ref 0.0915
_reflns_Friedel_coverage 0.000
_reflns_number_gt 4655
_reflns_number_total 5793
_reflns_threshold_expression 'I > 2\s(I)'
_cod_data_source_file c6dt01208f2.cif
_cod_data_source_block Complex3a
_cod_depositor_comments 'Adding full bibliography for 7039213--7039221.cif.'
_cod_original_cell_volume 2195.50(12)
_cod_database_code 7039215
_chemical_oxdiff_formula 'C17 H31 Fe N3 O Si2'
_chemical_oxdiff_usercomment '@ 120 K BRML60'
_shelx_space_group_comment
;
The symmetry employed for this shelxl refinement is uniquely defined
by the following loop, which should always be used as a source of
symmetry information in preference to the above space-group names.
They are only intended as comments.
;
_reflns_odcompleteness_completeness 99.79
_reflns_odcompleteness_iscentric 1
_reflns_odcompleteness_theta 26.32
_olex2_refinement_description
;
1. Fixed Uiso
 At 1.2 times of:
  All C(H) groups, All C(H,H) groups
 At 1.5 times of:
  All C(H,H,H) groups
2.a Secondary CH2 refined with riding coordinates:
 C6(H6A,H6B)
2.b Aromatic/amide H refined with riding coordinates:
 C3(H3), C8(H8), C9(H9), C10(H10), C11(H11)
2.c Idealised Me refined as rotating group:
 C1(H1A,H1B,H1C), C5(H5A,H5B,H5C), C12(H12A,H12B,H12C), C13(H13A,H13B,H13C),
 C14(H14A,H14B,H14C), C15(H15A,H15B,H15C), C16(H16A,H16B,H16C), C17(H17A,H17B,
 H17C)
;
_shelx_shelxl_version_number 2014/7
_olex2_submission_special_instructions 'No special instructions were received'
_solvent_exptl_crystal_recrystallization_method Hexane

loop_
_space_group_symop_operation_xyz
'x, y, z'
'-x, y+1/2, -z+1/2'
'-x, -y, -z'
'x, -y-1/2, z-1/2'

loop_
_atom_site_label
_atom_site_type_symbol
_atom_site_fract_x
_atom_site_fract_y
_atom_site_fract_z
_atom_site_U_iso_or_equiv
_atom_site_adp_type
_atom_site_occupancy
_atom_site_site_symmetry_order
_atom_site_calc_flag
_atom_site_refinement_flags_posn
Fe1 Fe 0.28483(2) 0.42347(2) 0.34770(3) 0.02236(9) Uani 1 1 d .
Si1 Si 0.22830(4) 0.51929(4) 0.03021(7) 0.02713(14) Uani 1 1 d .
Si2 Si 0.19343(4) 0.59279(4) 0.33237(7) 0.02767(14) Uani 1 1 d .
O1 O 0.34531(9) 0.45096(9) 0.56476(16) 0.0271(3) Uani 1 1 d .
N1 N 0.36503(11) 0.32370(10) 0.35768(19) 0.0224(3) Uani 1 1 d .
N2 N 0.19532(11) 0.32808(11) 0.2520(2) 0.0248(4) Uani 1 1 d .
N3 N 0.23096(11) 0.51859(10) 0.2275(2) 0.0258(4) Uani 1 1 d .
C1 C 0.47070(15) 0.49334(14) 0.7536(3) 0.0333(5) Uani 1 1 d .
H1A H 0.4632 0.5493 0.7203 0.050 Uiso 1 1 calc GR
H1B H 0.5314 0.4807 0.7839 0.050 Uiso 1 1 calc GR
H1C H 0.4452 0.4849 0.8423 0.050 Uiso 1 1 calc GR
C2 C 0.42728(14) 0.43844(13) 0.6194(2) 0.0254(4) Uani 1 1 d .
C3 C 0.47493(13) 0.37788(13) 0.5682(2) 0.0259(4) Uani 1 1 d .
H3 H 0.5341 0.3768 0.6131 0.031 Uiso 1 1 calc R
C4 C 0.44182(13) 0.31680(12) 0.4530(2) 0.0242(4) Uani 1 1 d .
C5 C 0.49787(15) 0.24253(14) 0.4499(3) 0.0355(5) Uani 1 1 d .
H5A H 0.4742 0.1967 0.4946 0.053 Uiso 1 1 calc GR
H5B H 0.5555 0.2533 0.5105 0.053 Uiso 1 1 calc GR
H5C H 0.4996 0.2304 0.3426 0.053 Uiso 1 1 calc GR
C6 C 0.32893(13) 0.25495(12) 0.2560(2) 0.0260(4) Uani 1 1 d .
H6A H 0.3484 0.2040 0.3094 0.031 Uiso 1 1 calc R
H6B H 0.3493 0.2569 0.1591 0.031 Uiso 1 1 calc R
C7 C 0.23124(13) 0.25845(12) 0.2171(2) 0.0236(4) Uani 1 1 d .
C8 C 0.18185(15) 0.19299(14) 0.1462(2) 0.0318(5) Uani 1 1 d .
H8 H 0.2082 0.1451 0.1237 0.038 Uiso 1 1 calc R
C9 C 0.09255(16) 0.20004(16) 0.1095(3) 0.0382(6) Uani 1 1 d .
H9 H 0.0580 0.1567 0.0630 0.046 Uiso 1 1 calc R
C10 C 0.05531(15) 0.27217(16) 0.1428(3) 0.0368(6) Uani 1 1 d .
H10 H -0.0046 0.2784 0.1178 0.044 Uiso 1 1 calc R
C11 C 0.10829(14) 0.33454(15) 0.2134(3) 0.0317(5) Uani 1 1 d .
H11 H 0.0831 0.3832 0.2354 0.038 Uiso 1 1 calc R
C12 C 0.2820(2) 0.61029(16) -0.0354(4) 0.0514(7) Uani 1 1 d .
H12A H 0.2492 0.6585 -0.0256 0.077 Uiso 1 1 calc GR
H12B H 0.2848 0.6034 -0.1438 0.077 Uiso 1 1 calc GR
H12C H 0.3395 0.6157 0.0296 0.077 Uiso 1 1 calc GR
C13 C 0.11431(17) 0.5123(2) -0.0946(3) 0.0537(8) Uani 1 1 d .
H13A H 0.0868 0.4643 -0.0659 0.081 Uiso 1 1 calc GR
H13B H 0.1158 0.5093 -0.2043 0.081 Uiso 1 1 calc GR
H13C H 0.0823 0.5598 -0.0773 0.081 Uiso 1 1 calc GR
C14 C 0.28766(15) 0.42870(13) -0.0239(3) 0.0312(5) Uani 1 1 d .
H14A H 0.3435 0.4247 0.0477 0.047 Uiso 1 1 calc GR
H14B H 0.2948 0.4350 -0.1300 0.047 Uiso 1 1 calc GR
H14C H 0.2551 0.3799 -0.0172 0.047 Uiso 1 1 calc GR
C15 C 0.1214(2) 0.66960(18) 0.2039(3) 0.0556(8) Uani 1 1 d .
H15A H 0.1498 0.6900 0.1255 0.083 Uiso 1 1 calc GR
H15B H 0.1098 0.7140 0.2681 0.083 Uiso 1 1 calc GR
H15C H 0.0679 0.6439 0.1526 0.083 Uiso 1 1 calc GR
C16 C 0.28324(18) 0.65180(17) 0.4595(4) 0.0571(8) Uani 1 1 d .
H16A H 0.3245 0.6147 0.5212 0.086 Uiso 1 1 calc GR
H16B H 0.2604 0.6867 0.5288 0.086 Uiso 1 1 calc GR
H16C H 0.3112 0.6844 0.3941 0.086 Uiso 1 1 calc GR
C17 C 0.12779(19) 0.54744(17) 0.4633(3) 0.0492(7) Uani 1 1 d .
H17A H 0.0775 0.5213 0.3997 0.074 Uiso 1 1 calc GR
H17B H 0.1101 0.5898 0.5255 0.074 Uiso 1 1 calc GR
H17C H 0.1620 0.5079 0.5322 0.074 Uiso 1 1 calc GR

loop_
_atom_site_aniso_label
_atom_site_aniso_U_11
_atom_site_aniso_U_22
_atom_site_aniso_U_33
_atom_site_aniso_U_23
_atom_site_aniso_U_13
_atom_site_aniso_U_12
Fe1 0.02195(16) 0.02110(15) 0.02319(16) 0.00067(11) 0.00353(11) 0.00270(12)
Si1 0.0276(3) 0.0277(3) 0.0271(3) 0.0053(2) 0.0084(2) 0.0023(2)
Si2 0.0255(3) 0.0257(3) 0.0329(3) 0.0014(2) 0.0089(2) 0.0066(2)
O1 0.0257(8) 0.0284(8) 0.0257(8) -0.0028(6) 0.0029(6) 0.0031(6)
N1 0.0224(9) 0.0199(8) 0.0245(9) -0.0011(7) 0.0049(7) -0.0008(7)
N2 0.0219(9) 0.0276(9) 0.0245(9) 0.0045(7) 0.0043(7) -0.0014(7)
N3 0.0264(9) 0.0250(9) 0.0263(9) 0.0031(7) 0.0067(7) 0.0054(7)
C1 0.0341(13) 0.0346(12) 0.0303(12) -0.0055(9) 0.0055(9) -0.0049(10)
C2 0.0289(11) 0.0259(11) 0.0213(10) 0.0016(8) 0.0058(8) -0.0050(8)
C3 0.0205(10) 0.0276(11) 0.0282(11) 0.0013(8) 0.0031(8) -0.0027(8)
C4 0.0228(10) 0.0239(10) 0.0266(11) 0.0030(8) 0.0075(8) 0.0001(8)
C5 0.0274(12) 0.0301(12) 0.0448(14) -0.0067(10) 0.0000(10) 0.0051(9)
C6 0.0266(11) 0.0223(10) 0.0287(11) -0.0016(8) 0.0055(8) -0.0006(8)
C7 0.0257(11) 0.0268(11) 0.0170(9) 0.0033(8) 0.0025(8) -0.0027(8)
C8 0.0363(13) 0.0315(12) 0.0253(11) 0.0006(9) 0.0028(9) -0.0060(10)
C9 0.0367(13) 0.0428(14) 0.0302(12) 0.0037(10) -0.0019(10) -0.0160(11)
C10 0.0241(11) 0.0513(15) 0.0317(12) 0.0116(11) -0.0006(9) -0.0081(10)
C11 0.0258(11) 0.0394(13) 0.0291(12) 0.0070(10) 0.0049(9) 0.0017(10)
C12 0.072(2) 0.0312(14) 0.0630(18) 0.0079(12) 0.0410(16) 0.0011(13)
C13 0.0379(15) 0.085(2) 0.0339(14) 0.0072(14) 0.0002(11) 0.0084(14)
C14 0.0399(13) 0.0278(11) 0.0274(11) -0.0029(9) 0.0105(10) -0.0040(10)
C15 0.0604(18) 0.0556(18) 0.0554(17) 0.0157(14) 0.0230(14) 0.0358(15)
C16 0.0433(16) 0.0349(15) 0.088(2) -0.0251(15) 0.0042(15) 0.0068(12)
C17 0.0609(18) 0.0445(15) 0.0520(16) -0.0004(13) 0.0333(14) 0.0053(13)

loop_
_atom_type_symbol
_atom_type_description
_atom_type_scat_dispersion_real
_atom_type_scat_dispersion_imag
_atom_type_scat_source
C C 0.0033 0.0016 'International Tables Vol C Tables 4.2.6.8 and 6.1.1.4'
H H 0.0000 0.0000 'International Tables Vol C Tables 4.2.6.8 and 6.1.1.4'
Fe Fe 0.3463 0.8444 'International Tables Vol C Tables 4.2.6.8 and 6.1.1.4'
N N 0.0061 0.0033 'International Tables Vol C Tables 4.2.6.8 and 6.1.1.4'
O O 0.0106 0.0060 'International Tables Vol C Tables 4.2.6.8 and 6.1.1.4'
Si Si 0.0817 0.0704 'International Tables Vol C Tables 4.2.6.8 and 6.1.1.4'

loop_
_exptl_crystal_face_index_h
_exptl_crystal_face_index_k
_exptl_crystal_face_index_l
_exptl_crystal_face_perp_dist
_exptl_oxdiff_crystal_face_indexfrac_h
_exptl_oxdiff_crystal_face_indexfrac_k
_exptl_oxdiff_crystal_face_indexfrac_l
_exptl_oxdiff_crystal_face_x
_exptl_oxdiff_crystal_face_y
_exptl_oxdiff_crystal_face_z
-7 4 12 0.2170 -7.4375 4.3257 11.9621 0.3552 -0.2704 0.8948
21 5 0 0.0543 21.1246 5.2098 0.1595 0.6910 -0.5304 -0.4911
-21 -5 0 0.0478 -21.3418 -5.0398 0.2750 -0.6764 0.5192 0.5224
-14 -4 11 0.1997 -13.9198 -4.3780 10.8183 -0.1421 -0.2298 0.9628
-9 21 -1 0.0708 -8.7092 20.9615 -0.7429 0.5085 0.8318 0.2227
16 -3 -10 0.1920 16.2334 -2.6744 -10.1506 -0.0304 -0.0522 -0.9982
8 -21 1 0.0820 8.2389 -21.0592 1.0925 -0.5120 -0.8375 -0.1910
2 -4 -12 0.2183 2.0001 -3.9999 -12.0001 -0.4742 0.4485 -0.7639
-15 -17 1 0.0618 -15.0001 -17.0000 1.0000 -0.9244 -0.0131 0.3796
16 16 -1 0.0484 16.0001 16.0000 -1.0000 0.9129 -0.0429 -0.4065
19 -11 1 0.0711 19.0001 -11.0000 1.0000 0.0956 -0.9134 -0.4321
-19 11 -1 0.0586 -19.0001 11.0000 -1.0000 -0.0956 0.9134 0.4321
-4 -14 -9 0.1810 -3.9999 -13.9999 -9.0000 -0.8743 0.2309 -0.4677

loop_
_geom_angle_atom_site_label_1
_geom_angle_atom_site_label_2
_geom_angle_atom_site_label_3
_geom_angle
O1 Fe1 N1 88.95(6)
O1 Fe1 N2 132.28(6)
N1 Fe1 N2 77.67(7)
N3 Fe1 O1 112.75(7)
N3 Fe1 N1 147.36(7)
N3 Fe1 N2 101.77(7)
N3 Si1 C12 113.91(11)
N3 Si1 C13 112.01(11)
N3 Si1 C14 110.51(9)
C12 Si1 C13 108.50(14)
C12 Si1 C14 105.23(11)
C14 Si1 C13 106.19(13)
N3 Si2 C15 113.45(11)
N3 Si2 C16 111.87(11)
N3 Si2 C17 110.87(11)
C16 Si2 C15 106.37(14)
C16 Si2 C17 107.70(15)
C17 Si2 C15 106.22(13)
C2 O1 Fe1 122.89(12)
C4 N1 Fe1 124.76(14)
C4 N1 C6 119.49(17)
C6 N1 Fe1 115.64(12)
C7 N2 Fe1 115.38(13)
C7 N2 C11 118.38(19)
C11 N2 Fe1 126.01(15)
Si1 N3 Fe1 116.60(9)
Si1 N3 Si2 127.01(10)
Si2 N3 Fe1 116.38(9)
H1A C1 H1B 109.5
H1A C1 H1C 109.5
H1B C1 H1C 109.5
C2 C1 H1A 109.5
C2 C1 H1B 109.5
C2 C1 H1C 109.5
O1 C2 C1 115.47(18)
O1 C2 C3 125.08(19)
C3 C2 C1 119.39(19)
C2 C3 H3 117.0
C2 C3 C4 126.08(19)
C4 C3 H3 117.0
N1 C4 C3 121.39(18)
N1 C4 C5 121.56(19)
C3 C4 C5 117.02(18)
C4 C5 H5A 109.5
C4 C5 H5B 109.5
C4 C5 H5C 109.5
H5A C5 H5B 109.5
H5A C5 H5C 109.5
H5B C5 H5C 109.5
N1 C6 H6A 109.6
N1 C6 H6B 109.6
N1 C6 C7 110.14(16)
H6A C6 H6B 108.1
C7 C6 H6A 109.6
C7 C6 H6B 109.6
N2 C7 C6 116.76(17)
N2 C7 C8 122.1(2)
C8 C7 C6 121.09(19)
C7 C8 H8 120.6
C9 C8 C7 118.8(2)
C9 C8 H8 120.6
C8 C9 H9 120.4
C10 C9 C8 119.2(2)
C10 C9 H9 120.4
C9 C10 H10 120.6
C11 C10 C9 118.8(2)
C11 C10 H10 120.6
N2 C11 C10 122.6(2)
N2 C11 H11 118.7
C10 C11 H11 118.7
Si1 C12 H12A 109.5
Si1 C12 H12B 109.5
Si1 C12 H12C 109.5
H12A C12 H12B 109.5
H12A C12 H12C 109.5
H12B C12 H12C 109.5
Si1 C13 H13A 109.5
Si1 C13 H13B 109.5
Si1 C13 H13C 109.5
H13A C13 H13B 109.5
H13A C13 H13C 109.5
H13B C13 H13C 109.5
Si1 C14 H14A 109.5
Si1 C14 H14B 109.5
Si1 C14 H14C 109.5
H14A C14 H14B 109.5
H14A C14 H14C 109.5
H14B C14 H14C 109.5
Si2 C15 H15A 109.5
Si2 C15 H15B 109.5
Si2 C15 H15C 109.5
H15A C15 H15B 109.5
H15A C15 H15C 109.5
H15B C15 H15C 109.5
Si2 C16 H16A 109.5
Si2 C16 H16B 109.5
Si2 C16 H16C 109.5
H16A C16 H16B 109.5
H16A C16 H16C 109.5
H16B C16 H16C 109.5
Si2 C17 H17A 109.5
Si2 C17 H17B 109.5
Si2 C17 H17C 109.5
H17A C17 H17B 109.5
H17A C17 H17C 109.5
H17B C17 H17C 109.5

loop_
_geom_bond_atom_site_label_1
_geom_bond_atom_site_label_2
_geom_bond_distance
Fe1 O1 1.9599(14)
Fe1 N1 2.0598(16)
Fe1 N2 2.1443(17)
Fe1 N3 1.9574(17)
Si1 N3 1.7052(18)
Si1 C12 1.869(3)
Si1 C13 1.885(3)
Si1 C14 1.874(2)
Si2 N3 1.7064(18)
Si2 C15 1.881(3)
Si2 C16 1.858(3)
Si2 C17 1.866(3)
O1 C2 1.293(2)
N1 C4 1.310(3)
N1 C6 1.463(3)
N2 C7 1.340(3)
N2 C11 1.348(3)
C1 H1A 0.9600
C1 H1B 0.9600
C1 H1C 0.9600
C1 C2 1.507(3)
C2 C3 1.381(3)
C3 H3 0.9300
C3 C4 1.426(3)
C4 C5 1.510(3)
C5 H5A 0.9600
C5 H5B 0.9600
C5 H5C 0.9600
C6 H6A 0.9700
C6 H6B 0.9700
C6 C7 1.509(3)
C7 C8 1.385(3)
C8 H8 0.9300
C8 C9 1.384(3)
C9 H9 0.9300
C9 C10 1.380(4)
C10 H10 0.9300
C10 C11 1.373(3)
C11 H11 0.9300
C12 H12A 0.9600
C12 H12B 0.9600
C12 H12C 0.9600
C13 H13A 0.9600
C13 H13B 0.9600
C13 H13C 0.9600
C14 H14A 0.9600
C14 H14B 0.9600
C14 H14C 0.9600
C15 H15A 0.9600
C15 H15B 0.9600
C15 H15C 0.9600
C16 H16A 0.9600
C16 H16B 0.9600
C16 H16C 0.9600
C17 H17A 0.9600
C17 H17B 0.9600
C17 H17C 0.9600

loop_
_geom_torsion_atom_site_label_1
_geom_torsion_atom_site_label_2
_geom_torsion_atom_site_label_3
_geom_torsion_atom_site_label_4
_geom_torsion
Fe1 O1 C2 C1 154.19(14)
Fe1 O1 C2 C3 -28.5(3)
Fe1 N1 C4 C3 4.0(3)
Fe1 N1 C4 C5 -178.20(15)
Fe1 N1 C6 C7 -22.7(2)
Fe1 N2 C7 C6 2.6(2)
Fe1 N2 C7 C8 -176.26(15)
Fe1 N2 C11 C10 175.58(16)
O1 C2 C3 C4 -3.2(3)
N1 C6 C7 N2 12.6(2)
N1 C6 C7 C8 -168.51(18)
N2 C7 C8 C9 0.4(3)
C1 C2 C3 C4 174.07(19)
C2 C3 C4 N1 15.9(3)
C2 C3 C4 C5 -162.0(2)
C4 N1 C6 C7 153.60(17)
C6 N1 C4 C3 -171.93(18)
C6 N1 C4 C5 5.9(3)
C6 C7 C8 C9 -178.46(19)
C7 N2 C11 C10 1.3(3)
C7 C8 C9 C10 0.7(3)
C8 C9 C10 C11 -0.8(3)
C9 C10 C11 N2 -0.2(3)
C11 N2 C7 C6 177.49(17)
C11 N2 C7 C8 -1.4(3)
C12 Si1 N3 Fe1 -122.68(13)
C12 Si1 N3 Si2 56.04(17)
C13 Si1 N3 Fe1 113.70(14)
C13 Si1 N3 Si2 -67.57(18)
C14 Si1 N3 Fe1 -4.48(14)
C14 Si1 N3 Si2 174.24(12)
C15 Si2 N3 Fe1 -167.10(13)
C15 Si2 N3 Si1 14.18(19)
C16 Si2 N3 Fe1 72.56(15)
C16 Si2 N3 Si1 -106.17(17)
C17 Si2 N3 Fe1 -47.68(15)
C17 Si2 N3 Si1 133.59(15)
